data_1559205
loop_
_publ_author_name
'Li, Sui Jun'
'Jiao, Fang Wen'
'Li, Wei'
'Zhang, Xuan'
'Yan, Wei'
'Jiao, Rui Hua'

_publ_section_title
;
 Cytotoxic Xanthone Derivatives from the Mangrove-Derived Endophytic
 Fungus Peniophora incarnata Z4
;
_journal_name_full 'Journal of Natural Products'
_journal_paper_doi 10.1021/acs.jnatprod.0c00523
_journal_year 2020
_chemical_absolute_configuration know
_chemical_formula_moiety 'C16 H16 O8'
_chemical_formula_sum 'C16 H16 O8'
_chemical_formula_weight 336.29
_space_group_IT_number 19
_space_group_name_Hall 'P 2ac 2ab'
_space_group_name_H-M_alt 'P 21 21 21'
_symmetry_cell_setting orthorhombic
_symmetry_space_group_name_Hall 'P 2ac 2ab'
_symmetry_space_group_name_H-M 'P 21 21 21'
_atom_sites_solution_hydrogens geom
_atom_sites_solution_primary direct
_atom_sites_solution_secondary difmap
_audit_creation_method SHELXL-97
_cell_angle_alpha 90.00
_cell_angle_beta 90.00
_cell_angle_gamma 90.00
_cell_formula_units_Z 4
_cell_length_a 6.8769(2)
_cell_length_b 11.5060(4)
_cell_length_c 18.7242(7)
_cell_measurement_reflns_used 7586
_cell_measurement_temperature 100(2)
_cell_measurement_theta_max 67.66
_cell_measurement_theta_min 4.49
_cell_volume 1481.56(9)
_computing_cell_refinement 'SAINT (Bruker, 2002)'
_computing_data_collection 'SMART (Bruker, 2002)'
_computing_data_reduction SAINT
_computing_molecular_graphics 'XP (Bruker, 2002)'
_computing_structure_refinement 'SHELXL-97 (Sheldrick, 1997)'
_computing_structure_solution 'SHELXS-97 (Sheldrick, 1997)'
_diffrn_ambient_temperature 100(2)
_diffrn_measured_fraction_theta_full 0.979
_diffrn_measured_fraction_theta_max 0.979
_diffrn_measurement_device_type 'Bruker APEX II area-detector diffractometer'
_diffrn_measurement_method '\f and \w scans'
_diffrn_radiation_monochromator graphite
_diffrn_radiation_source 'fine-focus sealed tube'
_diffrn_radiation_type CuK\a
_diffrn_radiation_wavelength 1.54178
_diffrn_reflns_av_R_equivalents 0.0314
_diffrn_reflns_av_sigmaI/netI 0.0181
_diffrn_reflns_limit_h_max 7
_diffrn_reflns_limit_h_min -6
_diffrn_reflns_limit_k_max 13
_diffrn_reflns_limit_k_min -12
_diffrn_reflns_limit_l_max 20
_diffrn_reflns_limit_l_min -22
_diffrn_reflns_number 16161
_diffrn_reflns_theta_full 65.98
_diffrn_reflns_theta_max 65.98
_diffrn_reflns_theta_min 4.51
_exptl_absorpt_coefficient_mu 1.048
_exptl_absorpt_correction_T_max 0.8100
_exptl_absorpt_correction_T_min 0.7304
_exptl_absorpt_correction_type multi-scan
_exptl_absorpt_process_details 'SADABS (Bruker, 2002)'
_exptl_crystal_density_diffrn 1.508
_exptl_crystal_density_method 'not measured'
_exptl_crystal_description Block
_exptl_crystal_F_000 704
_exptl_crystal_size_max 0.32
_exptl_crystal_size_mid 0.25
_exptl_crystal_size_min 0.21
_refine_diff_density_max 0.144
_refine_diff_density_min -0.157
_refine_diff_density_rms 0.040
_refine_ls_abs_structure_details 'Flack H D (1983), Acta Cryst. A39, 876-881'
_refine_ls_abs_structure_Flack 0.00(13)
_refine_ls_extinction_method none
_refine_ls_goodness_of_fit_ref 1.020
_refine_ls_hydrogen_treatment constr
_refine_ls_matrix_type full
_refine_ls_number_parameters 222
_refine_ls_number_reflns 2523
_refine_ls_number_restraints 0
_refine_ls_restrained_S_all 1.020
_refine_ls_R_factor_all 0.0247
_refine_ls_R_factor_gt 0.0245
_refine_ls_shift/su_max 0.000
_refine_ls_shift/su_mean 0.000
_refine_ls_structure_factor_coef Fsqd
_refine_ls_weighting_details 'calc w=1/[\s^2^(Fo^2^)+(0.0410P)^2^+0.3206P] where P=(Fo^2^+2Fc^2^)/3'
_refine_ls_weighting_scheme calc
_refine_ls_wR_factor_gt 0.0667
_refine_ls_wR_factor_ref 0.0671
_reflns_number_gt 2495
_reflns_number_total 2523
_reflns_threshold_expression I>2\s(I)
_cod_data_source_file np0c00523_si_002.cif
_cod_data_source_block cu_20151115a_0m
_cod_depositor_comments
;
The following automatic conversions were performed:

data item '_exptl_absorpt_correction_type' value 'Multi-scan' was
changed to 'multi-scan' in accordance with the
/home/data/users/saulius/crontab/automatic-downloads/rss-feeds/ACS/lib/dictionaries/cif_core.dic
dictionary named 'cif_core.dic' version 2.4.2 last updated on
2011-04-26.

Automatic conversion script
Id: cif_fix_values 7556 2019-12-06 15:28:31Z antanas 
;
_cod_database_code 1559205

loop_
_symmetry_equiv_pos_as_xyz
'x, y, z'
'-x+1/2, -y, z+1/2'
'x+1/2, -y+1/2, -z'
'-x, y+1/2, -z+1/2'

loop_
_atom_site_label
_atom_site_type_symbol
_atom_site_fract_x
_atom_site_fract_y
_atom_site_fract_z
_atom_site_U_iso_or_equiv
_atom_site_adp_type
_atom_site_occupancy
_atom_site_symmetry_multiplicity
_atom_site_calc_flag
_atom_site_refinement_flags
_atom_site_disorder_assembly
_atom_site_disorder_group
O1 O 0.09239(15) 0.25702(8) 0.41862(5) 0.0252(2) Uani 1 1 d . . .
O2 O 0.04279(17) -0.00056(9) 0.61868(5) 0.0328(3) Uani 1 1 d . . .
H2 H 0.0440 -0.0481 0.5860 0.049 Uiso 1 1 calc R . .
O3 O 0.07590(17) -0.07748(8) 0.48993(5) 0.0309(2) Uani 1 1 d . . .
O4 O 0.09424(17) 0.14920(9) 0.17587(5) 0.0292(2) Uani 1 1 d . . .
O5 O 0.38563(15) 0.03786(9) 0.26455(5) 0.0276(2) Uani 1 1 d . . .
H5 H 0.4269 0.0378 0.2235 0.041 Uiso 1 1 calc R . .
O6 O -0.04683(16) -0.10100(8) 0.33336(5) 0.0291(2) Uani 1 1 d . . .
H6 H -0.0279 -0.1712 0.3303 0.044 Uiso 1 1 calc R . .
O7 O 0.29117(17) -0.22778(9) 0.33542(6) 0.0368(3) Uani 1 1 d . . .
O8 O 0.43051(15) -0.08789(8) 0.40141(5) 0.0270(2) Uani 1 1 d . . .
C1 C 0.0898(2) 0.23625(12) 0.49076(7) 0.0238(3) Uani 1 1 d . . .
C2 C 0.0934(2) 0.33277(12) 0.53514(8) 0.0275(3) Uani 1 1 d . . .
H2A H 0.0997 0.4076 0.5165 0.033 Uiso 1 1 calc R . .
C3 C 0.0871(2) 0.31404(13) 0.60834(7) 0.0302(3) Uani 1 1 d . . .
H3 H 0.0932 0.3775 0.6390 0.036 Uiso 1 1 calc R . .
C4 C 0.0720(2) 0.20265(13) 0.63703(7) 0.0302(3) Uani 1 1 d . . .
H4 H 0.0669 0.1921 0.6862 0.036 Uiso 1 1 calc R . .
C5 C 0.0648(2) 0.10781(13) 0.59157(7) 0.0266(3) Uani 1 1 d . . .
C6 C 0.0794(2) 0.12308(11) 0.51687(7) 0.0233(3) Uani 1 1 d . . .
C7 C 0.0881(2) 0.02517(12) 0.46828(7) 0.0238(3) Uani 1 1 d . . .
C8 C 0.1119(2) 0.05377(11) 0.39352(7) 0.0228(3) Uani 1 1 d . . .
C9 C 0.1029(2) 0.16606(11) 0.37242(7) 0.0230(3) Uani 1 1 d . . .
C10 C 0.0977(2) 0.20684(12) 0.29725(7) 0.0266(3) Uani 1 1 d . . .
H10A H 0.2217 0.2418 0.2851 0.032 Uiso 1 1 calc R . .
H10B H -0.0022 0.2658 0.2921 0.032 Uiso 1 1 calc R . .
C11 C 0.0561(2) 0.10714(12) 0.24631(7) 0.0263(3) Uani 1 1 d . . .
H11 H -0.0805 0.0838 0.2503 0.032 Uiso 1 1 calc R . .
C12 C 0.1875(2) 0.00457(12) 0.26454(7) 0.0253(3) Uani 1 1 d . . .
H12 H 0.1681 -0.0570 0.2291 0.030 Uiso 1 1 calc R . .
C13 C 0.1338(2) -0.04257(11) 0.33939(7) 0.0243(3) Uani 1 1 d . . .
C14 C 0.2937(2) -0.13001(12) 0.35949(7) 0.0263(3) Uani 1 1 d . . .
C15 C 0.5795(2) -0.17051(13) 0.42224(8) 0.0331(3) Uani 1 1 d . . .
H15A H 0.5257 -0.2255 0.4553 0.050 Uiso 1 1 calc R . .
H15B H 0.6853 -0.1299 0.4445 0.050 Uiso 1 1 calc R . .
H15C H 0.6260 -0.2107 0.3807 0.050 Uiso 1 1 calc R . .
C16 C 0.0034(3) 0.08062(14) 0.12141(8) 0.0360(4) Uani 1 1 d . . .
H16A H 0.0518 0.0024 0.1237 0.054 Uiso 1 1 calc R . .
H16B H 0.0323 0.1132 0.0754 0.054 Uiso 1 1 calc R . .
H16C H -0.1348 0.0803 0.1287 0.054 Uiso 1 1 calc R . .

loop_
_atom_site_aniso_label
_atom_site_aniso_U_11
_atom_site_aniso_U_22
_atom_site_aniso_U_33
_atom_site_aniso_U_23
_atom_site_aniso_U_13
_atom_site_aniso_U_12
O1 0.0333(6) 0.0215(5) 0.0208(5) -0.0011(4) 0.0005(4) 0.0036(4)
O2 0.0456(7) 0.0325(5) 0.0201(5) 0.0032(4) 0.0005(5) 0.0021(5)
O3 0.0440(6) 0.0238(5) 0.0248(5) 0.0037(4) 0.0015(5) -0.0015(5)
O4 0.0381(6) 0.0304(5) 0.0190(5) 0.0011(4) -0.0030(4) -0.0014(5)
O5 0.0301(5) 0.0336(5) 0.0191(4) -0.0007(4) 0.0009(4) -0.0007(4)
O6 0.0318(6) 0.0252(5) 0.0302(5) -0.0025(4) -0.0010(4) -0.0040(4)
O7 0.0405(7) 0.0235(5) 0.0463(6) -0.0085(5) -0.0028(5) 0.0015(5)
O8 0.0320(6) 0.0222(5) 0.0267(5) 0.0008(4) -0.0022(4) 0.0022(4)
C1 0.0210(8) 0.0284(7) 0.0221(6) 0.0004(5) 0.0009(5) 0.0033(6)
C2 0.0286(8) 0.0254(7) 0.0285(7) -0.0028(5) 0.0001(6) 0.0050(6)
C3 0.0292(8) 0.0352(7) 0.0263(7) -0.0092(6) -0.0027(6) 0.0071(7)
C4 0.0304(9) 0.0406(8) 0.0194(6) -0.0030(6) -0.0007(6) 0.0087(7)
C5 0.0231(8) 0.0339(7) 0.0230(7) 0.0013(6) -0.0007(5) 0.0040(6)
C6 0.0199(7) 0.0278(7) 0.0222(6) 0.0000(5) -0.0005(5) 0.0014(6)
C7 0.0228(7) 0.0259(7) 0.0226(6) 0.0011(5) -0.0010(5) -0.0007(6)
C8 0.0227(7) 0.0249(6) 0.0207(7) -0.0007(5) -0.0002(5) -0.0005(6)
C9 0.0240(7) 0.0233(6) 0.0216(6) -0.0024(5) 0.0002(6) 0.0012(6)
C10 0.0353(8) 0.0235(7) 0.0211(7) 0.0010(5) -0.0008(6) 0.0037(7)
C11 0.0315(8) 0.0281(7) 0.0192(6) 0.0007(5) -0.0007(6) -0.0019(6)
C12 0.0298(8) 0.0264(7) 0.0197(6) -0.0047(5) -0.0009(5) -0.0026(6)
C13 0.0297(8) 0.0219(6) 0.0212(7) -0.0021(5) 0.0003(5) -0.0030(6)
C14 0.0318(8) 0.0234(7) 0.0239(7) -0.0001(5) 0.0035(6) -0.0022(6)
C15 0.0325(9) 0.0312(7) 0.0357(8) 0.0020(6) -0.0003(7) 0.0063(7)
C16 0.0447(10) 0.0394(8) 0.0239(7) -0.0048(6) -0.0073(6) 0.0030(7)

loop_
_atom_type_symbol
_atom_type_description
_atom_type_scat_dispersion_real
_atom_type_scat_dispersion_imag
_atom_type_scat_source
C C 0.0181 0.0091 'International Tables Vol C Tables 4.2.6.8 and 6.1.1.4'
H H 0.0000 0.0000 'International Tables Vol C Tables 4.2.6.8 and 6.1.1.4'
O O 0.0492 0.0322 'International Tables Vol C Tables 4.2.6.8 and 6.1.1.4'

loop_
_geom_angle_atom_site_label_1
_geom_angle_atom_site_label_2
_geom_angle_atom_site_label_3
_geom_angle
_geom_angle_site_symmetry_1
_geom_angle_site_symmetry_3
_geom_angle_publ_flag
C9 O1 C1 119.54(10) . . ?
C5 O2 H2 109.5 . . ?
C11 O4 C16 112.96(11) . . ?
C12 O5 H5 109.5 . . ?
C13 O6 H6 109.5 . . ?
C14 O8 C15 115.05(11) . . ?
O1 C1 C2 116.76(12) . . ?
O1 C1 C6 120.61(12) . . ?
C2 C1 C6 122.62(13) . . ?
C1 C2 C3 117.82(13) . . ?
C1 C2 H2A 121.1 . . ?
C3 C2 H2A 121.1 . . ?
C2 C3 C4 121.72(13) . . ?
C2 C3 H3 119.1 . . ?
C4 C3 H3 119.1 . . ?
C5 C4 C3 119.37(13) . . ?
C5 C4 H4 120.3 . . ?
C3 C4 H4 120.3 . . ?
O2 C5 C4 119.94(12) . . ?
O2 C5 C6 119.54(12) . . ?
C4 C5 C6 120.52(13) . . ?
C1 C6 C5 117.86(12) . . ?
C1 C6 C7 120.28(12) . . ?
C5 C6 C7 121.84(12) . . ?
O3 C7 C8 122.38(12) . . ?
O3 C7 C6 121.83(12) . . ?
C8 C7 C6 115.79(12) . . ?
C9 C8 C7 119.64(12) . . ?
C9 C8 C13 120.66(12) . . ?
C7 C8 C13 119.58(12) . . ?
C8 C9 O1 123.50(12) . . ?
C8 C9 C10 125.46(12) . . ?
O1 C9 C10 111.03(11) . . ?
C9 C10 C11 111.18(11) . . ?
C9 C10 H10A 109.4 . . ?
C11 C10 H10A 109.4 . . ?
C9 C10 H10B 109.4 . . ?
C11 C10 H10B 109.4 . . ?
H10A C10 H10B 108.0 . . ?
O4 C11 C10 106.80(11) . . ?
O4 C11 C12 111.10(12) . . ?
C10 C11 C12 109.39(11) . . ?
O4 C11 H11 109.8 . . ?
C10 C11 H11 109.8 . . ?
C12 C11 H11 109.8 . . ?
O5 C12 C11 111.16(12) . . ?
O5 C12 C13 108.94(11) . . ?
C11 C12 C13 109.43(11) . . ?
O5 C12 H12 109.1 . . ?
C11 C12 H12 109.1 . . ?
C13 C12 H12 109.1 . . ?
O6 C13 C8 108.32(11) . . ?
O6 C13 C14 109.63(11) . . ?
C8 C13 C14 112.81(11) . . ?
O6 C13 C12 107.66(11) . . ?
C8 C13 C12 111.99(11) . . ?
C14 C13 C12 106.29(11) . . ?
O7 C14 O8 124.97(14) . . ?
O7 C14 C13 120.42(13) . . ?
O8 C14 C13 114.57(11) . . ?
O8 C15 H15A 109.5 . . ?
O8 C15 H15B 109.5 . . ?
H15A C15 H15B 109.5 . . ?
O8 C15 H15C 109.5 . . ?
H15A C15 H15C 109.5 . . ?
H15B C15 H15C 109.5 . . ?
O4 C16 H16A 109.5 . . ?
O4 C16 H16B 109.5 . . ?
H16A C16 H16B 109.5 . . ?
O4 C16 H16C 109.5 . . ?
H16A C16 H16C 109.5 . . ?
H16B C16 H16C 109.5 . . ?

loop_
_geom_bond_atom_site_label_1
_geom_bond_atom_site_label_2
_geom_bond_distance
_geom_bond_site_symmetry_2
_geom_bond_publ_flag
O1 C9 1.3596(16) . ?
O1 C1 1.3719(17) . ?
O2 C5 1.3548(18) . ?
O2 H2 0.8200 . ?
O3 C7 1.2515(17) . ?
O4 C11 1.4292(16) . ?
O4 C16 1.4329(18) . ?
O5 C12 1.4153(18) . ?
O5 H5 0.8200 . ?
O6 C13 1.4170(18) . ?
O6 H6 0.8200 . ?
O7 C14 1.2119(17) . ?
O8 C14 1.3177(19) . ?
O8 C15 1.4510(17) . ?
C1 C2 1.387(2) . ?
C1 C6 1.3928(19) . ?
C2 C3 1.388(2) . ?
C2 H2A 0.9300 . ?
C3 C4 1.393(2) . ?
C3 H3 0.9300 . ?
C4 C5 1.385(2) . ?
C4 H4 0.9300 . ?
C5 C6 1.413(2) . ?
C6 C7 1.4494(18) . ?
C7 C8 1.4474(18) . ?
C8 C9 1.3525(19) . ?
C8 C13 1.5095(18) . ?
C9 C10 1.4841(19) . ?
C10 C11 1.5191(18) . ?
C10 H10A 0.9700 . ?
C10 H10B 0.9700 . ?
C11 C12 1.525(2) . ?
C11 H11 0.9800 . ?
C12 C13 1.5474(19) . ?
C12 H12 0.9800 . ?
C13 C14 1.537(2) . ?
C15 H15A 0.9600 . ?
C15 H15B 0.9600 . ?
C15 H15C 0.9600 . ?
C16 H16A 0.9600 . ?
C16 H16B 0.9600 . ?
C16 H16C 0.9600 . ?

loop_
_geom_hbond_atom_site_label_D
_geom_hbond_atom_site_label_H
_geom_hbond_atom_site_label_A
_geom_hbond_distance_DH
_geom_hbond_distance_HA
_geom_hbond_distance_DA
_geom_hbond_angle_DHA
_geom_hbond_site_symmetry_A
O6 H6 O7 0.82 2.29 2.7445(15) 115.4 .
O6 H6 O4 0.82 2.12 2.8977(14) 158.4 4_545
O5 H5 O2 0.82 2.02 2.8083(13) 161.3 2_554
O2 H2 O3 0.82 1.84 2.5780(13) 148.3 .

loop_
_geom_torsion_atom_site_label_1
_geom_torsion_atom_site_label_2
_geom_torsion_atom_site_label_3
_geom_torsion_atom_site_label_4
_geom_torsion
_geom_torsion_site_symmetry_1
_geom_torsion_site_symmetry_2
_geom_torsion_site_symmetry_3
_geom_torsion_site_symmetry_4
_geom_torsion_publ_flag
C9 O1 C1 C2 175.42(12) . . . . ?
C9 O1 C1 C6 -6.07(19) . . . . ?
O1 C1 C2 C3 178.80(12) . . . . ?
C6 C1 C2 C3 0.3(2) . . . . ?
C1 C2 C3 C4 -1.8(2) . . . . ?
C2 C3 C4 C5 0.6(2) . . . . ?
C3 C4 C5 O2 -177.52(14) . . . . ?
C3 C4 C5 C6 2.2(2) . . . . ?
O1 C1 C6 C5 -176.07(13) . . . . ?
C2 C1 C6 C5 2.4(2) . . . . ?
O1 C1 C6 C7 5.4(2) . . . . ?
C2 C1 C6 C7 -176.20(13) . . . . ?
O2 C5 C6 C1 176.11(13) . . . . ?
C4 C5 C6 C1 -3.6(2) . . . . ?
O2 C5 C6 C7 -5.4(2) . . . . ?
C4 C5 C6 C7 174.92(13) . . . . ?
C1 C6 C7 O3 -178.78(13) . . . . ?
C5 C6 C7 O3 2.7(2) . . . . ?
C1 C6 C7 C8 1.23(19) . . . . ?
C5 C6 C7 C8 -177.27(13) . . . . ?
O3 C7 C8 C9 172.77(13) . . . . ?
C6 C7 C8 C9 -7.2(2) . . . . ?
O3 C7 C8 C13 -3.4(2) . . . . ?
C6 C7 C8 C13 176.58(12) . . . . ?
C7 C8 C9 O1 7.1(2) . . . . ?
C13 C8 C9 O1 -176.80(13) . . . . ?
C7 C8 C9 C10 -171.21(13) . . . . ?
C13 C8 C9 C10 4.9(2) . . . . ?
C1 O1 C9 C8 -0.3(2) . . . . ?
C1 O1 C9 C10 178.23(12) . . . . ?
C8 C9 C10 C11 13.4(2) . . . . ?
O1 C9 C10 C11 -165.09(12) . . . . ?
C16 O4 C11 C10 -160.75(13) . . . . ?
C16 O4 C11 C12 80.03(15) . . . . ?
C9 C10 C11 O4 -168.09(12) . . . . ?
C9 C10 C11 C12 -47.77(16) . . . . ?
O4 C11 C12 O5 62.75(14) . . . . ?
C10 C11 C12 O5 -54.91(15) . . . . ?
O4 C11 C12 C13 -176.88(11) . . . . ?
C10 C11 C12 C13 65.46(14) . . . . ?
C9 C8 C13 O6 -106.33(14) . . . . ?
C7 C8 C13 O6 69.81(16) . . . . ?
C9 C8 C13 C14 132.12(14) . . . . ?
C7 C8 C13 C14 -51.74(17) . . . . ?
C9 C8 C13 C12 12.25(19) . . . . ?
C7 C8 C13 C12 -171.61(12) . . . . ?
O5 C12 C13 O6 -165.84(10) . . . . ?
C11 C12 C13 O6 72.44(13) . . . . ?
O5 C12 C13 C8 75.19(14) . . . . ?
C11 C12 C13 C8 -46.53(15) . . . . ?
O5 C12 C13 C14 -48.43(14) . . . . ?
C11 C12 C13 C14 -170.15(11) . . . . ?
C15 O8 C14 O7 -4.0(2) . . . . ?
C15 O8 C14 C13 178.46(11) . . . . ?
O6 C13 C14 O7 36.53(17) . . . . ?
C8 C13 C14 O7 157.33(13) . . . . ?
C12 C13 C14 O7 -79.56(16) . . . . ?
O6 C13 C14 O8 -145.77(12) . . . . ?
C8 C13 C14 O8 -24.97(16) . . . . ?
C12 C13 C14 O8 98.14(13) . . . . ?
